data_2002273
loop_
_publ_author_name
'Schulze, A R'
'Mueller-Buschbaum, Hk'

_publ_section_title 'Ein Beitrag zur Verbindung Sr3 Nd4 O9'
_journal_name_full
;
Zeitschrift fuer Anorganische und Allgemeine Chemie
;
_journal_page_first 48
_journal_page_last 52
_journal_paper_doi 10.1002/zaac.19804610108
_journal_volume 461
_journal_year 1980
_chemical_formula_structural 'Sr3 (Nd4 O9)'
_chemical_formula_sum 'Nd4 O9 Sr3'
_chemical_name_systematic 'Tristrontium tetraneodymium oxide'
_space_group_IT_number 9
_symmetry_cell_setting monoclinic
_symmetry_Int_Tables_number 9
_symmetry_space_group_name_Hall 'C -2yc'
_symmetry_space_group_name_H-M 'C 1 c 1'
_cell_angle_alpha 90
_cell_angle_beta 115.6
_cell_angle_gamma 90
_cell_formula_units_Z 4
_cell_length_a 11.474
_cell_length_b 7.238
_cell_length_c 13.246
_cell_volume 992.1
_refine_ls_R_factor_all 0.107
_cod_database_code 2002273

loop_
_symmetry_equiv_pos_as_xyz
x,y,z
x,-y,1/2+z
1/2+x,1/2+y,z
1/2+x,1/2-y,1/2+z

loop_
_atom_site_label
_atom_site_type_symbol
_atom_site_symmetry_multiplicity
_atom_site_Wyckoff_symbol
_atom_site_fract_x
_atom_site_fract_y
_atom_site_fract_z
_atom_site_occupancy
_atom_site_attached_hydrogens
_atom_site_calc_flag
Sr1 Sr2+ 4 a 0.7483 0.0859 0. 0.5 0 d
Sr2 Sr2+ 4 a 0.5728 0.8065 0.2226 0.5 0 d
Sr3 Sr2+ 4 a 0.8286 0.1373 0.2902 0.5 0 d
Sr4 Sr2+ 4 a 0.8347 0.3372 0.6716 0.5 0 d
Sr5 Sr2+ 4 a 0.6245 0.6135 0.8812 0.5 0 d
Sr6 Sr2+ 4 a 0.9352 0.4427 0.9489 0.5 0 d
Nd1 Nd3+ 4 a 0.7483 0.0859 0. 0.5 0 d
Nd2 Nd3+ 4 a 0.5728 0.8065 0.2226 0.5 0 d
Nd3 Nd3+ 4 a 0.8286 0.1373 0.2902 0.5 0 d
Nd4 Nd3+ 4 a 0.8347 0.3372 0.6716 0.5 0 d
Nd5 Nd3+ 4 a 0.6245 0.6135 0.8812 0.5 0 d
Nd6 Nd3+ 4 a 0.9352 0.4427 0.9489 0.5 0 d
Nd7 Nd3+ 4 a 0.0572 0.875 0.0855 1. 0 d
O1 O2- 4 a 0.098 0.177 0.05 1. 0 d
O2 O2- 4 a 0.346 0.12 0.584 1. 0 d
O3 O2- 4 a 0.308 0.344 0.347 1. 0 d
O4 O2- 4 a 0.058 0.195 0.406 1. 0 d
O5 O2- 4 a 0.133 0.571 0.121 1. 0 d
O6 O2- 4 a 0.242 0.948 0.265 1. 0 d
O7 O2- 4 a 0.05 0.587 0.328 1. 0 d
O8 O2- 4 a 0.439 0.477 0.188 1. 0 d
O9 O2- 4 a 0.852 0.239 0.488 1. 0 d

loop_
_atom_type_symbol
_atom_type_oxidation_number
Sr2+ 2.000
Nd3+ 3.000
O2- -2.000
